data_7716571
loop_
_publ_author_name
'Reyna, Jackson A.'
'Krishnan, V. Mahesh'
'Silva Villatoro, Roberto'
'Arman, Hadi D.'
'Stoian, Sebastian A.'
'Tonzetich, Zachary J.'

_publ_section_title
;
 Square-planar imido complexes of cobalt: synthesis, reactivity and
 computational study.
;
_journal_issue 29
_journal_name_full 'Dalton transactions (Cambridge, England : 2003)'
_journal_page_first 12128
_journal_page_last 12137
_journal_paper_doi 10.1039/d4dt01483a
_journal_volume 53
_journal_year 2024
_chemical_formula_moiety 'C28 H47 Co N2 P2'
_chemical_formula_sum 'C28 H47 Co N2 P2'
_chemical_formula_weight 532.54
_space_group_crystal_system monoclinic
_space_group_IT_number 15
_space_group_name_Hall '-C 2yc'
_space_group_name_H-M_alt 'C 1 2/c 1'
_atom_sites_solution_hydrogens mixed
_atom_sites_solution_primary dual
_audit_creation_date 2022-04-02
_audit_creation_method
;
Olex2 1.5
(compiled 2021.12.09 svn.r5202d8cf for OlexSys, GUI svn.r6439)
;
_audit_update_record
;
2024-02-23 deposited with the CCDC.	2024-06-25 downloaded from the CCDC.
;
_cell_angle_alpha 90
_cell_angle_beta 112.540(10)
_cell_angle_gamma 90
_cell_formula_units_Z 4
_cell_length_a 15.8666(12)
_cell_length_b 13.3021(8)
_cell_length_c 14.6700(13)
_cell_measurement_reflns_used 5112
_cell_measurement_temperature 100.01(16)
_cell_measurement_theta_max 72.4220
_cell_measurement_theta_min 4.4820
_cell_volume 2859.7(4)
_computing_cell_refinement 'CrysAlisPro 1.171.40.84a (Rigaku OD, 2020)'
_computing_data_collection 'CrysAlisPro 1.171.40.84a (Rigaku OD, 2020)'
_computing_data_reduction 'CrysAlisPro 1.171.40.84a (Rigaku OD, 2020)'
_computing_molecular_graphics 'Olex2 1.5 (Dolomanov et al., 2009)'
_computing_publication_material 'Olex2 1.5 (Dolomanov et al., 2009)'
_computing_structure_refinement 'SHELXL 2018/3 (Sheldrick, 2015)'
_computing_structure_solution 'SHELXT 2018/2 (Sheldrick, 2018)'
_diffrn_ambient_environment N~2~
_diffrn_ambient_temperature 100.01(16)
_diffrn_detector 'Hybrid Pixel Array Detector'
_diffrn_detector_area_resol_mean 10.0000
_diffrn_detector_type HyPix
_diffrn_measured_fraction_theta_full 0.997
_diffrn_measured_fraction_theta_max 0.990
_diffrn_measurement_details
;
List of Runs (angles in degrees, time in seconds):

  # Type    Start    End  Width  t~exp~   \w     \q     \k     \f   Frames
#--------------------------------------------------------------------------
  1  \w    -25.00  70.00   0.50   17.45    --   46.62 -77.00-105.00  190
  2  \w     34.00 101.00   0.50   69.81    --  106.69 -77.00-105.00  134
  3  \w     34.00  71.00   0.50   69.81    --  106.69 -61.00 -60.00   74
  4  \w     34.00  71.00   0.50   69.81    --  106.69 -61.00 -90.00   74
  5  \w     34.00  71.00   0.50   69.81    --  106.69 -61.00 -30.00   74
  6  \w     34.00  71.00   0.50   69.81    --  106.69 -61.00  30.00   74
  7  \w     34.00  71.00   0.50   69.81    --  106.69 -61.00  60.00   74
  8  \w     34.00  71.00   0.50   69.81    --  106.69 -61.00  90.00   74
  9  \w     83.00 178.00   0.50   69.81    --  106.69  77.00  20.00  190
 10  \w    101.00 178.00   0.50   69.81    --  106.69  77.00  60.00  154
 11  \w    101.00 178.00   0.50   69.81    --  106.69  77.00 120.00  154
 12  \w     34.00 111.00   0.50   69.81    --  106.69-125.00-120.00  154
 13  \w     23.00 120.00   0.50   17.45    --   46.62  77.00  20.00  194
 14  \w    -51.00 -16.00   0.50   69.81    --  -88.50  45.00-150.00   70
 15  \w    -70.00  26.00   0.50   17.45    --  -46.62  77.00  20.00  192
 16  \w    -51.00 -16.00   0.50   69.81    --  -88.50  45.00  30.00   70
 17  \w   -101.00 -15.00   0.50   69.81    --  -88.50  77.00  20.00  172
 18  \w   -120.00 -32.00   0.50   17.45    --  -46.62 -37.00 120.00  176
 19  \w   -119.00 -87.00   0.50   17.45    --  -46.62-125.00  60.00   64
 20  \w   -119.00 -23.00   0.50   17.45    --  -46.62 -77.00-105.00  192
 21  \w   -160.00 -65.00   0.50   69.81    --  -88.50 -77.00-105.00  190
 22  \w   -160.00 -91.00   0.50   69.81    --  -88.50 -61.00 -30.00  138
;
_diffrn_measurement_device 'four-circle diffractometer'
_diffrn_measurement_device_type 'XtaLAB Synergy, Dualflex, HyPix'
_diffrn_measurement_method '\w scans'
_diffrn_orient_matrix_type 'CrysAlisPro convention (1999,Acta A55,543-557)'
_diffrn_orient_matrix_UB_11 0.0542707000
_diffrn_orient_matrix_UB_12 -0.0721603000
_diffrn_orient_matrix_UB_13 -0.0389713000
_diffrn_orient_matrix_UB_21 -0.0229136000
_diffrn_orient_matrix_UB_22 0.0654147000
_diffrn_orient_matrix_UB_23 -0.0930977000
_diffrn_orient_matrix_UB_31 0.0870174000
_diffrn_orient_matrix_UB_32 0.0627604000
_diffrn_orient_matrix_UB_33 0.0521885000
_diffrn_radiation_monochromator mirror
_diffrn_radiation_probe x-ray
_diffrn_radiation_type 'Cu K\a'
_diffrn_radiation_wavelength 1.54184
_diffrn_reflns_av_R_equivalents 0.0969
_diffrn_reflns_av_unetI/netI 0.0480
_diffrn_reflns_Laue_measured_fraction_full 0.997
_diffrn_reflns_Laue_measured_fraction_max 0.990
_diffrn_reflns_limit_h_max 19
_diffrn_reflns_limit_h_min -18
_diffrn_reflns_limit_k_max 16
_diffrn_reflns_limit_k_min -16
_diffrn_reflns_limit_l_max 17
_diffrn_reflns_limit_l_min -17
_diffrn_reflns_number 12532
_diffrn_reflns_point_group_measured_fraction_full 0.997
_diffrn_reflns_point_group_measured_fraction_max 0.990
_diffrn_reflns_theta_full 67.684
_diffrn_reflns_theta_max 69.996
_diffrn_reflns_theta_min 4.489
_diffrn_source 'micro-focus sealed X-ray tube'
_diffrn_source_type 'PhotonJet (Cu) X-ray Source'
_exptl_absorpt_coefficient_mu 5.882
_exptl_absorpt_correction_T_max 1.000
_exptl_absorpt_correction_T_min 0.825
_exptl_absorpt_correction_type gaussian
_exptl_absorpt_process_details
;
CrysAlisPro 1.171.40.84a (Rigaku Oxford Diffraction, 2020)
Numerical absorption correction based on gaussian integration over
a multifaceted crystal model
Empirical absorption correction using spherical harmonics,
implemented in SCALE3 ABSPACK scaling algorithm.
;
_exptl_crystal_colour 'clear yellowish green'
_exptl_crystal_colour_lustre clear
_exptl_crystal_colour_modifier yellowish
_exptl_crystal_colour_primary green
_exptl_crystal_density_diffrn 1.237
_exptl_crystal_description needle
_exptl_crystal_F_000 1144
_exptl_crystal_size_max 0.12
_exptl_crystal_size_mid 0.062
_exptl_crystal_size_min 0.041
_refine_diff_density_max 0.772
_refine_diff_density_min -0.540
_refine_diff_density_rms 0.080
_refine_ls_extinction_method none
_refine_ls_goodness_of_fit_ref 1.087
_refine_ls_hydrogen_treatment constr
_refine_ls_matrix_type full
_refine_ls_number_parameters 182
_refine_ls_number_reflns 2698
_refine_ls_number_restraints 116
_refine_ls_restrained_S_all 1.069
_refine_ls_R_factor_all 0.0909
_refine_ls_R_factor_gt 0.0859
_refine_ls_shift/su_max 0.000
_refine_ls_shift/su_mean 0.000
_refine_ls_structure_factor_coef Fsqd
_refine_ls_weighting_details 'w=1/[\s^2^(Fo^2^)+(0.0100P)^2^+24.0000P] where P=(Fo^2^+2Fc^2^)/3'
_refine_ls_weighting_scheme calc
_refine_ls_wR_factor_gt 0.1546
_refine_ls_wR_factor_ref 0.1566
_reflns_Friedel_coverage 0.000
_reflns_number_gt 2383
_reflns_number_total 2698
_reflns_threshold_expression 'I > 2\s(I)'
_cod_data_source_file d4dt01483a2.cif
_cod_data_source_block hpd520
_cod_depositor_comments 'Adding full bibliography for 7716570--7716574.cif.'
_cod_database_code 7716571
_shelx_shelxl_version_number 2018/3
_chemical_oxdiff_formula 'Co P N O H C'
_chemical_oxdiff_usercomment 'green sample'
_shelx_space_group_comment
;
The symmetry employed for this shelxl refinement is uniquely defined
by the following loop, which should always be used as a source of
symmetry information in preference to the above space-group names.
They are only intended as comments.
;
_shelx_estimated_absorpt_t_max 0.794
_shelx_estimated_absorpt_t_min 0.539
_olex2_refinement_description
;
1. Fixed Uiso
 At 1.2 times of:
  All C(H) groups, All C(H,H) groups
 At 1.5 times of:
  All C(H,H,H) groups
2. Restrained distances
 C12A-C17A = C15A-C14A = C14A-C13A
 1.37 with sigma of 0.02
 C12A-C13A
 1.38 with sigma of 0.02
 C17A-C16A = C16A-C15A
 1.36 with sigma of 0.02
 C12A-C14A
 2.38 with sigma of 0.04
 C17A-C15A
 2.36 with sigma of 0.04
 C12A-C16A = C16A-C14A = C15A-C13A
 2.37 with sigma of 0.04
 C12A-C17A \\sim C17A-C16A \\sim C16A-C15A \\sim C15A-C14A \\sim C14A-C13A
\\sim C13A-C12A
 with sigma of 0.02
 C12A-C14A \\sim C12A-C16A \\sim C14A-C16A \\sim C15A-C17A \\sim C15A-C13A
\\sim C13A-C17A
 with sigma of 0.04
3. Restrained planarity
 C12A, C17A, C16A, C15A, C14A, C13A
 with sigma of 0.1
4. Uiso/Uaniso restraints and constraints
C12A \\sim C17A \\sim C16A \\sim C15A \\sim C14A \\sim C13A: within 2A with
sigma of 0.04 and sigma for terminal atoms of 0.08 within 2A
Uanis(N2A) = Uanis(Co1)
5. Rigid body (RIGU) restrains
 C12A, C17A, C16A, C15A, C14A, C13A
 with sigma for 1-2 distances of 0.004 and sigma for 1-3 distances of 0.004
6. Others
 Fixed Sof: N2A(0.5) C12A(0.5) C17A(0.5) H17A(0.5) C16A(0.5) H16A(0.5)
 C15A(0.5) H15A(0.5) C14A(0.5) H14A(0.5) C13A(0.5) H13A(0.5)
7.a Riding coordinates:
 C2(H2)
7.b Secondary CH2 refined with riding coordinates:
 C3(H3A,H3B)
7.c Aromatic/amide H refined with riding coordinates:
 C17A(H17A), C16A(H16A), C15A(H15A), C14A(H14A), C13A(H13A)
7.d Idealised Me refined as rotating group:
 C6(H6A,H6B,H6C), C7(H7A,H7B,H7C), C9(H9A,H9B,H9C), C11(H11A,H11B,H11C),
 C10(H10A,H10B,H10C), C5(H5A,H5B,H5C)
;
_olex2_exptl_crystal_mounting_method 'nylon loop'
_olex2_submission_special_instructions 'No special instructions were received'
_oxdiff_exptl_absorpt_empirical_details
;
Empirical correction (ABSPACK) includes:
- Absorption correction using spherical harmonics
- Frame scaling
- Detector area scaling
- B-factor correction
;
_oxdiff_exptl_absorpt_empirical_full_max 2.292
_oxdiff_exptl_absorpt_empirical_full_min 0.449

loop_
_space_group_symop_operation_xyz
'x, y, z'
'-x, y, -z+1/2'
'x+1/2, y+1/2, z'
'-x+1/2, y+1/2, -z+1/2'
'-x, -y, -z'
'x, -y, z-1/2'
'-x+1/2, -y+1/2, -z'
'x+1/2, -y+1/2, z-1/2'

loop_
_atom_site_label
_atom_site_type_symbol
_atom_site_fract_x
_atom_site_fract_y
_atom_site_fract_z
_atom_site_U_iso_or_equiv
_atom_site_adp_type
_atom_site_occupancy
_atom_site_site_symmetry_order
_atom_site_calc_flag
_atom_site_refinement_flags_posn
_atom_site_refinement_flags_adp
_atom_site_refinement_flags_occupancy
_atom_site_disorder_assembly
_atom_site_disorder_group
Co1 Co 0.500000 0.64872(7) 0.250000 0.0371(3) Uani 1 2 d S T P . .
P1 P 0.37424(9) 0.62811(9) 0.28327(10) 0.0382(3) Uani 1 1 d . . . . .
N2A N 0.4902(8) 0.7769(4) 0.2317(6) 0.0371(3) Uani 0.5 1 d . . P A -1
N1 N 0.500000 0.5067(4) 0.250000 0.0438(15) Uani 1 2 d S T P A .
C2 C 0.4630(4) 0.3463(3) 0.2655(4) 0.0486(14) Uani 1 1 d . . . . .
H2 H 0.434149 0.289677 0.277211 0.058 Uiso 1 1 d R U . . .
C4 C 0.2680(4) 0.6419(4) 0.1708(4) 0.0431(12) Uani 1 1 d . . . . .
C1 C 0.4424(4) 0.4451(3) 0.2754(4) 0.0435(12) Uani 1 1 d . . . . .
C6 C 0.2580(4) 0.7502(4) 0.1332(4) 0.0545(15) Uani 1 1 d . . . . .
H6A H 0.244552 0.794243 0.179413 0.082 Uiso 1 1 calc R U . . .
H6B H 0.208083 0.753983 0.068165 0.082 Uiso 1 1 calc R U . . .
H6C H 0.315003 0.771687 0.127819 0.082 Uiso 1 1 calc R U . . .
C7 C 0.1805(4) 0.6107(5) 0.1843(5) 0.0632(17) Uani 1 1 d . . . . .
H7A H 0.186334 0.541109 0.207800 0.095 Uiso 1 1 calc R U . . .
H7B H 0.128488 0.616049 0.121018 0.095 Uiso 1 1 calc R U . . .
H7C H 0.170717 0.655037 0.232712 0.095 Uiso 1 1 calc R U . . .
C3 C 0.3781(5) 0.4931(4) 0.3129(5) 0.0592(17) Uani 1 1 d . . . . .
H3A H 0.399041 0.483496 0.385160 0.071 Uiso 1 1 calc R U . . .
H3B H 0.316619 0.463004 0.281158 0.071 Uiso 1 1 calc R U . . .
C9 C 0.4644(6) 0.6855(7) 0.4712(5) 0.103(3) Uani 1 1 d . . . . .
H9A H 0.484633 0.615328 0.479952 0.154 Uiso 1 1 calc R U . . .
H9B H 0.466156 0.712338 0.534114 0.154 Uiso 1 1 calc R U . . .
H9C H 0.504935 0.725224 0.448884 0.154 Uiso 1 1 calc R U . . .
C8 C 0.3678(5) 0.6913(5) 0.3949(4) 0.0566(16) Uani 1 1 d . . . . .
C11 C 0.3406(5) 0.8019(4) 0.3744(5) 0.0595(17) Uani 1 1 d . . . . .
H11A H 0.375495 0.832895 0.339232 0.089 Uiso 1 1 calc R U . . .
H11B H 0.353617 0.837176 0.436968 0.089 Uiso 1 1 calc R U . . .
H11C H 0.275245 0.806582 0.333754 0.089 Uiso 1 1 calc R U . . .
C10 C 0.3023(6) 0.6403(5) 0.4349(6) 0.093(3) Uani 1 1 d . . . . .
H10A H 0.239805 0.644401 0.385413 0.139 Uiso 1 1 calc R U . . .
H10B H 0.305574 0.674368 0.495419 0.139 Uiso 1 1 calc R U . . .
H10C H 0.319536 0.569609 0.449413 0.139 Uiso 1 1 calc R U . . .
C5 C 0.2807(4) 0.5734(5) 0.0928(4) 0.0603(16) Uani 1 1 d . . . . .
H5A H 0.335525 0.593797 0.082035 0.090 Uiso 1 1 calc R U . . .
H5B H 0.227345 0.579005 0.030692 0.090 Uiso 1 1 calc R U . . .
H5C H 0.287343 0.503548 0.115789 0.090 Uiso 1 1 calc R U . . .
C12A C 0.5014(17) 0.8753(5) 0.2397(10) 0.039(3) Uani 0.5 1 d D U P A -1
C17A C 0.4556(8) 0.9056(7) 0.1423(8) 0.053(3) Uani 0.5 1 d D U P A -1
H17A H 0.432863 0.855937 0.092240 0.064 Uiso 0.5 1 calc R U P A -1
C16A C 0.4423(8) 1.0057(7) 0.1166(8) 0.056(3) Uani 0.5 1 d D U P A -1
H16A H 0.411466 1.024293 0.049449 0.068 Uiso 0.5 1 calc R U P A -1
C15A C 0.4737(15) 1.0784(8) 0.1881(9) 0.052(4) Uani 0.5 1 d D U P A -1
H15A H 0.462938 1.147457 0.170936 0.063 Uiso 0.5 1 calc R U P A -1
C14A C 0.5208(15) 1.0508(8) 0.2846(9) 0.052(4) Uani 0.5 1 d D U P A -1
H14A H 0.544519 1.100994 0.333908 0.062 Uiso 0.5 1 calc R U P A -1
C13A C 0.5338(7) 0.9512(7) 0.3102(8) 0.047(3) Uani 0.5 1 d D U P A -1
H13A H 0.565527 0.933520 0.377514 0.057 Uiso 0.5 1 calc R U P A -1

loop_
_atom_site_aniso_label
_atom_site_aniso_U_11
_atom_site_aniso_U_22
_atom_site_aniso_U_33
_atom_site_aniso_U_23
_atom_site_aniso_U_13
_atom_site_aniso_U_12
Co1 0.0468(7) 0.0162(5) 0.0508(7) 0.000 0.0216(6) 0.000
P1 0.0485(8) 0.0219(6) 0.0482(7) 0.0054(5) 0.0230(6) 0.0045(5)
N2A 0.0468(7) 0.0162(5) 0.0508(7) 0.000 0.0216(6) 0.000
N1 0.056(4) 0.022(3) 0.061(4) 0.000 0.030(3) 0.000
C2 0.067(4) 0.017(2) 0.066(4) 0.005(2) 0.030(3) -0.001(2)
C4 0.044(3) 0.030(3) 0.057(3) -0.005(2) 0.022(3) -0.003(2)
C1 0.054(3) 0.024(2) 0.061(3) 0.008(2) 0.031(3) 0.000(2)
C6 0.055(4) 0.047(3) 0.055(4) 0.008(3) 0.015(3) 0.004(3)
C7 0.049(4) 0.046(3) 0.096(5) 0.003(3) 0.030(3) 0.002(3)
C3 0.075(4) 0.029(3) 0.089(5) 0.019(3) 0.049(4) 0.011(3)
C9 0.126(7) 0.131(8) 0.034(3) 0.004(4) 0.011(4) 0.035(6)
C8 0.076(4) 0.055(4) 0.045(3) 0.004(3) 0.029(3) 0.012(3)
C11 0.080(5) 0.046(3) 0.061(4) -0.015(3) 0.036(4) -0.001(3)
C10 0.165(8) 0.059(4) 0.105(6) 0.023(4) 0.108(6) 0.028(5)
C5 0.062(4) 0.051(4) 0.062(4) -0.017(3) 0.017(3) -0.002(3)
C12A 0.036(4) 0.019(3) 0.066(6) 0.001(5) 0.023(5) 0.005(7)
C17A 0.041(6) 0.040(5) 0.069(6) -0.009(5) 0.010(5) -0.004(5)
C16A 0.048(7) 0.040(5) 0.071(7) 0.008(5) 0.013(6) 0.001(5)
C15A 0.031(6) 0.031(6) 0.091(7) 0.000(5) 0.018(7) -0.002(7)
C14A 0.028(8) 0.034(5) 0.088(8) -0.017(5) 0.015(7) 0.003(6)
C13A 0.031(6) 0.036(5) 0.075(7) -0.009(5) 0.021(5) 0.002(5)

loop_
_atom_type_symbol
_atom_type_description
_atom_type_scat_dispersion_real
_atom_type_scat_dispersion_imag
_atom_type_scat_source
C C 0.0181 0.0091 'International Tables Vol C Tables 4.2.6.8 and 6.1.1.4'
H H 0.0000 0.0000 'International Tables Vol C Tables 4.2.6.8 and 6.1.1.4'
Co Co -2.3653 3.6143 'International Tables Vol C Tables 4.2.6.8 and 6.1.1.4'
N N 0.0311 0.0180 'International Tables Vol C Tables 4.2.6.8 and 6.1.1.4'
P P 0.2955 0.4335 'International Tables Vol C Tables 4.2.6.8 and 6.1.1.4'

loop_
_exptl_crystal_face_index_h
_exptl_crystal_face_index_k
_exptl_crystal_face_index_l
_exptl_crystal_face_perp_dist
8 5 1 0.0244
4 3 -9 0.0376
-7 -5 -1 0.0206
-2 -2 9 0.0772
-2 8 3 0.0151
10 -1 -1 0.0333
0 -8 -3 0.0410
-10 2 1 0.0053

loop_
_geom_angle_atom_site_label_1
_geom_angle_atom_site_label_2
_geom_angle_atom_site_label_3
_geom_angle
_geom_angle_site_symmetry_1
_geom_angle_site_symmetry_3
_geom_angle_publ_flag
P1 Co1 P1 165.97(7) . 2_655 ?
N2A Co1 P1 96.9(4) . . ?
N2A Co1 P1 97.0(4) . 2_655 ?
N2A Co1 N1 171.5(3) . . ?
N1 Co1 P1 82.99(4) . 2_655 ?
N1 Co1 P1 82.99(4) . . ?
C4 P1 Co1 111.95(17) . . ?
C4 P1 C8 113.3(3) . . ?
C3 P1 Co1 102.6(2) . . ?
C3 P1 C4 104.0(3) . . ?
C3 P1 C8 103.8(3) . . ?
C8 P1 Co1 119.0(2) . . ?
C12A N2A Co1 165.0(10) . . ?
C1 N1 Co1 126.4(3) . . ?
C1 N1 Co1 126.4(3) 2_655 . ?
C1 N1 C1 107.2(6) . 2_655 ?
C2 C2 H2 126.0 2_655 . ?
C1 C2 C2 107.1(3) . 2_655 ?
C1 C2 H2 126.9 . . ?
C6 C4 P1 110.3(4) . . ?
C6 C4 C7 109.2(5) . . ?
C6 C4 C5 108.4(5) . . ?
C7 C4 P1 114.6(4) . . ?
C7 C4 C5 108.6(5) . . ?
C5 C4 P1 105.6(4) . . ?
N1 C1 C3 117.9(4) . . ?
C2 C1 N1 109.2(5) . . ?
C2 C1 C3 132.7(5) . . ?
C4 C6 H6A 109.5 . . ?
C4 C6 H6B 109.5 . . ?
C4 C6 H6C 109.5 . . ?
H6A C6 H6B 109.5 . . ?
H6A C6 H6C 109.5 . . ?
H6B C6 H6C 109.5 . . ?
C4 C7 H7A 109.5 . . ?
C4 C7 H7B 109.5 . . ?
C4 C7 H7C 109.5 . . ?
H7A C7 H7B 109.5 . . ?
H7A C7 H7C 109.5 . . ?
H7B C7 H7C 109.5 . . ?
P1 C3 H3A 110.2 . . ?
P1 C3 H3B 110.2 . . ?
C1 C3 P1 107.4(4) . . ?
C1 C3 H3A 110.2 . . ?
C1 C3 H3B 110.2 . . ?
H3A C3 H3B 108.5 . . ?
H9A C9 H9B 109.5 . . ?
H9A C9 H9C 109.5 . . ?
H9B C9 H9C 109.5 . . ?
C8 C9 H9A 109.5 . . ?
C8 C9 H9B 109.5 . . ?
C8 C9 H9C 109.5 . . ?
C9 C8 P1 104.1(4) . . ?
C9 C8 C11 108.9(6) . . ?
C9 C8 C10 109.7(6) . . ?
C11 C8 P1 111.4(4) . . ?
C11 C8 C10 108.6(5) . . ?
C10 C8 P1 114.0(5) . . ?
C8 C11 H11A 109.5 . . ?
C8 C11 H11B 109.5 . . ?
C8 C11 H11C 109.5 . . ?
H11A C11 H11B 109.5 . . ?
H11A C11 H11C 109.5 . . ?
H11B C11 H11C 109.5 . . ?
C8 C10 H10A 109.5 . . ?
C8 C10 H10B 109.5 . . ?
C8 C10 H10C 109.5 . . ?
H10A C10 H10B 109.5 . . ?
H10A C10 H10C 109.5 . . ?
H10B C10 H10C 109.5 . . ?
C4 C5 H5A 109.5 . . ?
C4 C5 H5B 109.5 . . ?
C4 C5 H5C 109.5 . . ?
H5A C5 H5B 109.5 . . ?
H5A C5 H5C 109.5 . . ?
H5B C5 H5C 109.5 . . ?
N2A C12A C17A 101.3(9) . . ?
N2A C12A C13A 141.5(12) . . ?
C17A C12A C13A 116.8(9) . . ?
C12A C17A H17A 119.1 . . ?
C16A C17A C12A 121.7(9) . . ?
C16A C17A H17A 119.1 . . ?
C17A C16A H16A 120.0 . . ?
C15A C16A C17A 120.0(9) . . ?
C15A C16A H16A 120.0 . . ?
C16A C15A H15A 120.2 . . ?
C16A C15A C14A 119.5(9) . . ?
C14A C15A H15A 120.2 . . ?
C15A C14A H14A 119.8 . . ?
C13A C14A C15A 120.5(9) . . ?
C13A C14A H14A 119.8 . . ?
C12A C13A H13A 119.3 . . ?
C14A C13A C12A 121.5(9) . . ?
C14A C13A H13A 119.3 . . ?

loop_
_geom_bond_atom_site_label_1
_geom_bond_atom_site_label_2
_geom_bond_distance
_geom_bond_site_symmetry_2
_geom_bond_publ_flag
Co1 P1 2.2455(13) 2_655 ?
Co1 P1 2.2454(13) . ?
Co1 N2A 1.724(6) . ?
Co1 N1 1.890(6) . ?
P1 C4 1.862(6) . ?
P1 C3 1.843(5) . ?
P1 C8 1.878(6) . ?
N2A C12A 1.320(9) . ?
N1 C1 1.381(6) 2_655 ?
N1 C1 1.381(6) . ?
C2 C2 1.413(11) 2_655 ?
C2 H2 0.9305 . ?
C2 C1 1.376(6) . ?
C4 C6 1.528(7) . ?
C4 C7 1.532(7) . ?
C4 C5 1.537(7) . ?
C1 C3 1.478(7) . ?
C6 H6A 0.9800 . ?
C6 H6B 0.9800 . ?
C6 H6C 0.9800 . ?
C7 H7A 0.9800 . ?
C7 H7B 0.9800 . ?
C7 H7C 0.9800 . ?
C3 H3A 0.9900 . ?
C3 H3B 0.9900 . ?
C9 H9A 0.9800 . ?
C9 H9B 0.9800 . ?
C9 H9C 0.9800 . ?
C9 C8 1.514(10) . ?
C8 C11 1.530(8) . ?
C8 C10 1.535(9) . ?
C11 H11A 0.9800 . ?
C11 H11B 0.9800 . ?
C11 H11C 0.9800 . ?
C10 H10A 0.9800 . ?
C10 H10B 0.9800 . ?
C10 H10C 0.9800 . ?
C5 H5A 0.9800 . ?
C5 H5B 0.9800 . ?
C5 H5C 0.9800 . ?
C12A C17A 1.391(10) . ?
C12A C13A 1.396(9) . ?
C17A H17A 0.9500 . ?
C17A C16A 1.378(10) . ?
C16A H16A 0.9500 . ?
C16A C15A 1.373(10) . ?
C15A H15A 0.9500 . ?
C15A C14A 1.374(10) . ?
C14A H14A 0.9500 . ?
C14A C13A 1.370(10) . ?
C13A H13A 0.9500 . ?

loop_
_geom_torsion_atom_site_label_1
_geom_torsion_atom_site_label_2
_geom_torsion_atom_site_label_3
_geom_torsion_atom_site_label_4
_geom_torsion
_geom_torsion_site_symmetry_1
_geom_torsion_site_symmetry_2
_geom_torsion_site_symmetry_3
_geom_torsion_site_symmetry_4
_geom_torsion_publ_flag
Co1 P1 C4 C6 -66.6(4) . . . . ?
Co1 P1 C4 C7 169.7(3) . . . . ?
Co1 P1 C4 C5 50.2(4) . . . . ?
Co1 P1 C3 C1 -16.8(5) . . . . ?
Co1 P1 C8 C9 -36.4(5) . . . . ?
Co1 P1 C8 C11 80.9(5) . . . . ?
Co1 P1 C8 C10 -155.9(4) . . . . ?
Co1 N2A C12A C17A 159(5) . . . . ?
Co1 N2A C12A C13A -29(8) . . . . ?
Co1 N1 C1 C2 179.6(3) . . . . ?
Co1 N1 C1 C3 -4.5(6) . . . . ?
P1 Co1 N2A C12A -72(6) 2_655 . . . ?
P1 Co1 N2A C12A 110(6) . . . . ?
P1 Co1 N1 C1 173.6(3) . . . 2_655 ?
P1 Co1 N1 C1 -6.4(3) . . . . ?
P1 Co1 N1 C1 -6.4(3) 2_655 . . 2_655 ?
P1 Co1 N1 C1 173.6(3) 2_655 . . . ?
N2A C12A C17A C16A 173.9(17) . . . . ?
N2A C12A C13A C14A -171(3) . . . . ?
N1 C1 C3 P1 14.8(7) . . . . ?
C2 C2 C1 N1 1.1(8) 2_655 . . . ?
C2 C2 C1 C3 -174.1(7) 2_655 . . . ?
C2 C1 C3 P1 -170.4(6) . . . . ?
C4 P1 C3 C1 100.0(5) . . . . ?
C4 P1 C8 C9 -171.0(5) . . . . ?
C4 P1 C8 C11 -53.8(5) . . . . ?
C4 P1 C8 C10 69.5(5) . . . . ?
C1 N1 C1 C2 -0.4(3) 2_655 . . . ?
C1 N1 C1 C3 175.5(6) 2_655 . . . ?
C3 P1 C4 C6 -176.7(4) . . . . ?
C3 P1 C4 C7 59.7(4) . . . . ?
C3 P1 C4 C5 -59.8(4) . . . . ?
C3 P1 C8 C9 76.8(5) . . . . ?
C3 P1 C8 C11 -166.0(5) . . . . ?
C3 P1 C8 C10 -42.7(6) . . . . ?
C8 P1 C4 C6 71.3(5) . . . . ?
C8 P1 C4 C7 -52.4(5) . . . . ?
C8 P1 C4 C5 -171.9(4) . . . . ?
C8 P1 C3 C1 -141.3(5) . . . . ?
C12A C17A C16A C15A -0.8(15) . . . . ?
C17A C12A C13A C14A 0(3) . . . . ?
C17A C16A C15A C14A 2.1(19) . . . . ?
C16A C15A C14A C13A -2.3(16) . . . . ?
C15A C14A C13A C12A 1(2) . . . . ?
C13A C12A C17A C16A 0(2) . . . . ?

loop_
_exptl_oxdiff_crystal_face_indexfrac_h
_exptl_oxdiff_crystal_face_indexfrac_k
_exptl_oxdiff_crystal_face_indexfrac_l
_exptl_oxdiff_crystal_face_x
_exptl_oxdiff_crystal_face_y
_exptl_oxdiff_crystal_face_z
7.5241 4.8589 0.7023 0.0304 0.0801 0.9963
4.0365 3.1918 -8.8324 0.3330 0.9386 0.0906
-7.2904 -4.6623 -1.3979 -0.0047 -0.0078 -1.0000
-2.4206 -2.1570 9.1192 -0.3311 -0.9346 0.1299
-1.9478 8.1424 3.1100 -0.8145 0.2877 0.5038
9.7023 -0.5701 -0.5306 0.5884 -0.2102 0.7808
-0.3127 -8.0661 -3.0075 0.6823 -0.2405 -0.6904
-9.6968 1.5367 0.8921 -0.6719 0.2397 -0.7008
